data_2016214
loop_
_publ_author_name
'Brito, Iv\'an'
'Mundaca, Aldo'
'C\'ardenas, Alejandro'
'L\'opez-Rodr\'iguez, Mat\'ias'

_publ_section_title
;
 5-(5-Nitropyridin-2-yldithio)-1-phenyl-1<i>H</i>-tetrazole
;
_journal_coeditor_code SF3052
_journal_issue 10
_journal_name_full 'Acta Crystallographica Section C'
_journal_page_first o606
_journal_page_last o608
_journal_paper_doi 10.1107/S010827010704142X
_journal_volume 63
_journal_year 2007
_chemical_formula_iupac 'C12 H8 N6 O2 S2'
_chemical_formula_moiety 'C12 H8 N6 O2 S2'
_chemical_formula_sum 'C12 H8 N6 O2 S2'
_chemical_formula_weight 332.36
_chemical_melting_point .393E-305
_chemical_name_systematic
;
5-(5-Nitropyridin-2-yldithio)-1-phenyl-1H-tetrazole
;
_space_group_IT_number 14
_symmetry_cell_setting monoclinic
_symmetry_space_group_name_Hall '-P 2yab'
_symmetry_space_group_name_H-M 'P 1 21/a 1'
_audit_creation_method 'WinGX routine CIF_UPDATE'
_cell_angle_alpha 90
_cell_angle_beta 108.233(6)
_cell_angle_gamma 90
_cell_formula_units_Z 4
_cell_length_a 7.4161(2)
_cell_length_b 21.6740(6)
_cell_length_c 9.0312(3)
_cell_measurement_reflns_used 9419
_cell_measurement_temperature 295(2)
_cell_measurement_theta_max 27.49
_cell_measurement_theta_min 2.37
_cell_volume 1378.76(8)
_computing_cell_refinement 'DENZO-SMN (Otwinowski & Minor, 1997)'
_computing_data_collection 'COLLECT (Nonius, 2000)'
_computing_data_reduction 'DENZO-SMN (Otwinowski & Minor, 1997)'
_computing_molecular_graphics
;
ORTEP-3 for Windows (Farrugia, 1997) and PLATON (Spek, 2003)
;
_computing_publication_material 'WinGX (Farrugia, 1999)'
_computing_structure_refinement 'SHELXL97 (Sheldrick, 1997)'
_computing_structure_solution 'SIR97 (Altomare <i>et al.</i>,  1999)'
_diffrn_ambient_temperature 295(2)
_diffrn_measured_fraction_theta_full 0.981
_diffrn_measured_fraction_theta_max 0.981
_diffrn_measurement_device_type 'Nonius KappaCCD area-detector'
_diffrn_measurement_method '\f scans, and \w scans with \k  offsets'
_diffrn_radiation_monochromator graphite
_diffrn_radiation_source 'fine-focus sealed tube'
_diffrn_radiation_type MoK\a
_diffrn_radiation_wavelength 0.71073
_diffrn_reflns_av_R_equivalents 0.0544
_diffrn_reflns_limit_h_max 9
_diffrn_reflns_limit_h_min -9
_diffrn_reflns_limit_k_max 28
_diffrn_reflns_limit_k_min -25
_diffrn_reflns_limit_l_max 8
_diffrn_reflns_limit_l_min -11
_diffrn_reflns_number 9028
_diffrn_reflns_theta_full 27.49
_diffrn_reflns_theta_max 27.49
_diffrn_reflns_theta_min 2.37
_exptl_absorpt_coefficient_mu 0.403
_exptl_absorpt_correction_T_max 0.943
_exptl_absorpt_correction_T_min 0.910
_exptl_absorpt_correction_type multi-scan
_exptl_absorpt_process_details '(SORTAV; Blessing, 1995)'
_exptl_crystal_colour yellow
_exptl_crystal_density_diffrn 1.601
_exptl_crystal_density_method 'not measured'
_exptl_crystal_description block
_exptl_crystal_F_000 680
_exptl_crystal_size_max 0.22
_exptl_crystal_size_mid 0.20
_exptl_crystal_size_min 0.15
_refine_diff_density_max 0.34
_refine_diff_density_min -0.262
_refine_ls_extinction_method none
_refine_ls_goodness_of_fit_ref 1.16
_refine_ls_hydrogen_treatment refall
_refine_ls_matrix_type full
_refine_ls_number_parameters 231
_refine_ls_number_reflns 3104
_refine_ls_number_restraints 0
_refine_ls_restrained_S_all 1.16
_refine_ls_R_factor_gt 0.0497
_refine_ls_shift/su_max 0.021
_refine_ls_structure_factor_coef Fsqd
_refine_ls_weighting_details 'calc w = 1/[\s^2^(Fo^2^)+(0.056P)^2^+0.8023P] where P=(Fo^2^+2Fc^2^)/3'
_refine_ls_weighting_scheme calc
_refine_ls_wR_factor_ref 0.1387
_reflns_number_gt 2656
_reflns_number_total 3104
_reflns_threshold_expression I>2\s(I)
_cod_data_source_file sf3052.cif
_cod_data_source_block I
_cod_original_cell_volume 1378.76(7)
_cod_original_sg_symbol_H-M 'P 21/a'
_cod_database_code 2016214
_cod_database_fobs_code 2016214

loop_
_symmetry_equiv_pos_as_xyz
'x, y, z'
'-x+1/2, y+1/2, -z'
'-x, -y, -z'
'x-1/2, -y-1/2, z'

loop_
_atom_site_type_symbol
_atom_site_label
_atom_site_fract_x
_atom_site_fract_y
_atom_site_fract_z
_atom_site_U_iso_or_equiv
_atom_site_adp_type
_atom_site_calc_flag
_atom_site_occupancy
S S1 0.41164(9) 0.66766(3) 0.27264(8) 0.0411(2) Uani d 1
S S2 0.42461(9) 0.57611(3) 0.22318(7) 0.0410(2) Uani d 1
O O1 -0.2424(4) 0.54863(15) -0.4551(3) 0.0801(8) Uani d 1
O O2 -0.1135(4) 0.45827(12) -0.4252(3) 0.0643(7) Uani d 1
N N1 0.1820(3) 0.67965(9) 0.4621(2) 0.0279(4) Uani d 1
N N2 -0.0045(3) 0.68553(11) 0.4463(2) 0.0370(5) Uani d 1
N N3 -0.0952(3) 0.68203(12) 0.2983(3) 0.0432(6) Uani d 1
N N4 0.0271(3) 0.67471(11) 0.2149(2) 0.0403(5) Uani d 1
N N5 0.2520(3) 0.50604(10) -0.0048(3) 0.0417(5) Uani d 1
N N6 -0.1230(4) 0.51153(13) -0.3850(3) 0.0492(6) Uani d 1
C C1 0.3200(3) 0.67998(11) 0.6153(2) 0.0265(5) Uani d 1
C C2 0.4414(4) 0.63069(13) 0.6632(3) 0.0358(6) Uani d 1
C C3 0.5655(4) 0.63095(15) 0.8136(3) 0.0444(7) Uani d 1
C C4 0.5656(4) 0.67993(16) 0.9122(3) 0.0453(7) Uani d 1
C C5 0.4430(4) 0.72875(14) 0.8630(3) 0.0400(6) Uani d 1
C C6 0.3182(3) 0.72941(13) 0.7115(3) 0.0328(5) Uani d 1
C C7 0.1981(3) 0.67277(11) 0.3181(3) 0.0310(5) Uani d 1
C C8 0.2624(3) 0.56573(12) 0.0327(3) 0.0309(5) Uani d 1
C C9 0.1584(4) 0.61202(12) -0.0628(3) 0.0331(5) Uani d 1
C C10 0.0317(4) 0.59435(13) -0.2035(3) 0.0349(6) Uani d 1
C C11 0.0185(3) 0.53267(13) -0.2408(3) 0.0356(6) Uani d 1
C C12 0.1311(4) 0.49009(14) -0.1427(4) 0.0443(7) Uani d 1
H H2 0.442(4) 0.5990(14) 0.606(3) 0.033(7) Uiso d 1
H H3 0.647(5) 0.5982(17) 0.857(4) 0.058(9) Uiso d 1
H H4 0.644(4) 0.6795(14) 1.007(4) 0.046(8) Uiso d 1
H H5 0.445(4) 0.7619(15) 0.938(4) 0.048(8) Uiso d 1
H H6 0.237(4) 0.7605(13) 0.679(3) 0.032(7) Uiso d 1
H H9 0.168(4) 0.6540(14) -0.033(3) 0.042(8) Uiso d 1
H H10 -0.046(5) 0.6227(16) -0.267(4) 0.052(9) Uiso d 1
H H12 0.126(5) 0.4497(19) -0.156(4) 0.067(11) Uiso d 1

loop_
_atom_site_aniso_label
_atom_site_aniso_U_11
_atom_site_aniso_U_22
_atom_site_aniso_U_33
_atom_site_aniso_U_12
_atom_site_aniso_U_13
_atom_site_aniso_U_23
S1 0.0413(4) 0.0501(4) 0.0355(4) -0.0108(3) 0.0173(3) -0.0122(3)
S2 0.0416(4) 0.0490(5) 0.0300(3) 0.0095(3) 0.0080(3) 0.0000(3)
O1 0.0594(15) 0.106(2) 0.0558(15) 0.0161(15) -0.0098(12) -0.0153(15)
O2 0.0794(16) 0.0598(16) 0.0556(14) -0.0283(12) 0.0240(12) -0.0243(12)
N1 0.0284(9) 0.0302(11) 0.0229(10) 0.0024(8) 0.0050(7) -0.0032(8)
N2 0.0296(10) 0.0452(13) 0.0338(11) 0.0055(9) 0.0064(8) -0.0055(10)
N3 0.0347(11) 0.0555(15) 0.0323(12) 0.0059(10) 0.0001(9) -0.0045(10)
N4 0.0379(11) 0.0510(15) 0.0264(11) 0.0035(10) 0.0019(8) -0.0024(9)
N5 0.0497(13) 0.0308(12) 0.0418(13) 0.0078(10) 0.0101(10) -0.0003(10)
N6 0.0462(14) 0.0622(18) 0.0400(13) -0.0127(12) 0.0147(11) -0.0133(12)
C1 0.0263(11) 0.0321(13) 0.0191(10) -0.0021(9) 0.0044(8) -0.0014(9)
C2 0.0379(13) 0.0335(15) 0.0351(14) 0.0050(10) 0.0100(10) 0.0002(11)
C3 0.0335(13) 0.0543(19) 0.0415(15) 0.0063(12) 0.0061(11) 0.0180(13)
C4 0.0334(13) 0.074(2) 0.0238(13) -0.0121(13) 0.0019(10) 0.0054(13)
C5 0.0398(14) 0.0541(18) 0.0264(12) -0.0147(12) 0.0107(10) -0.0123(12)
C6 0.0328(12) 0.0348(14) 0.0300(12) -0.0011(10) 0.0087(9) -0.0034(10)
C7 0.0372(12) 0.0295(13) 0.0251(12) -0.0003(10) 0.0079(9) -0.0035(9)
C8 0.0321(12) 0.0346(13) 0.0286(12) 0.0021(10) 0.0134(9) 0.0012(10)
C9 0.0420(13) 0.0268(13) 0.0321(12) 0.0000(10) 0.0140(10) 0.0003(10)
C10 0.0388(13) 0.0374(15) 0.0297(12) 0.0042(11) 0.0122(10) 0.0047(11)
C11 0.0360(12) 0.0408(15) 0.0328(13) -0.0059(11) 0.0150(10) -0.0071(11)
C12 0.0553(17) 0.0282(15) 0.0506(17) -0.0004(12) 0.0182(13) -0.0064(12)

loop_
_atom_type_symbol
_atom_type_description
_atom_type_scat_dispersion_real
_atom_type_scat_dispersion_imag
_atom_type_scat_source
C C 0.0033 0.0016 'International Tables Vol C Tables 4.2.6.8 and 6.1.1.4'
H H 0 0 'International Tables Vol C Tables 4.2.6.8 and 6.1.1.4'
N N 0.0061 0.0033 'International Tables Vol C Tables 4.2.6.8 and 6.1.1.4'
O O 0.0106 0.006 'International Tables Vol C Tables 4.2.6.8 and 6.1.1.4'
S S 0.1246 0.1234 'International Tables Vol C Tables 4.2.6.8 and 6.1.1.4'

loop_
_geom_angle_atom_site_label_1
_geom_angle_atom_site_label_2
_geom_angle_atom_site_label_3
_geom_angle
_geom_angle_publ_flag
C7 S1 S2 102.68(9) y
C8 S2 S1 105.70(9) y
C7 N1 N2 107.75(18) ?
C7 N1 C1 132.4(2) ?
N2 N1 C1 119.77(18) ?
N3 N2 N1 106.6(2) ?
N2 N3 N4 111.0(2) ?
C7 N4 N3 105.9(2) ?
C12 N5 C8 117.2(2) ?
O1 N6 O2 124.8(3) y
O1 N6 C11 117.2(3) ?
O2 N6 C11 117.9(3) ?
C2 C1 C6 122.5(2) ?
C2 C1 N1 119.7(2) ?
C6 C1 N1 117.6(2) ?
C1 C2 C3 118.4(3) ?
C1 C2 H2 123.7(18) ?
C3 C2 H2 118.0(18) ?
C2 C3 C4 120.1(3) ?
C2 C3 H3 124(2) ?
C4 C3 H3 116(2) ?
C5 C4 C3 121.0(2) ?
C5 C4 H4 120(2) ?
C3 C4 H4 119(2) ?
C4 C5 C6 119.6(3) ?
C4 C5 H5 118.2(17) ?
C6 C5 H5 122.2(18) ?
C1 C6 C5 118.4(2) ?
C1 C6 H6 121.4(17) ?
C5 C6 H6 120.1(17) ?
N4 C7 N1 108.8(2) ?
N4 C7 S1 125.03(19) y
N1 C7 S1 126.05(18) y
N5 C8 C9 124.5(2) ?
N5 C8 S2 109.64(18) y
C9 C8 S2 125.8(2) y
C10 C9 C8 117.2(2) ?
C10 C9 H9 119.9(18) ?
C8 C9 H9 122.9(18) ?
C11 C10 C9 118.2(2) ?
C11 C10 H10 121(2) ?
C9 C10 H10 121(2) ?
C12 C11 C10 121.0(2) ?
C12 C11 N6 119.1(3) ?
C10 C11 N6 119.8(2) ?
N5 C12 C11 121.8(3) ?
N5 C12 H12 112(2) ?
C11 C12 H12 126(2) ?

loop_
_geom_bond_atom_site_label_1
_geom_bond_atom_site_label_2
_geom_bond_distance
_geom_bond_publ_flag
S1 C7 1.760(2) y
S1 S2 2.0427(10) y
S2 C8 1.779(2) y
O1 N6 1.217(4) ?
O2 N6 1.219(3) ?
N1 C7 1.351(3) ?
N1 N2 1.351(3) ?
N1 C1 1.441(3) y
N2 N3 1.297(3) ?
N3 N4 1.357(3) ?
N4 C7 1.318(3) ?
N5 C12 1.332(4) ?
N5 C8 1.334(3) ?
N6 C11 1.467(3) ?
C1 C2 1.377(3) ?
C1 C6 1.382(3) ?
C2 C3 1.382(4) ?
C2 H2 0.86(3) ?
C3 C4 1.386(5) ?
C3 H3 0.94(4) ?
C4 C5 1.375(4) ?
C4 H4 0.87(3) ?
C5 C6 1.391(3) ?
C5 H5 0.99(3) ?
C6 H6 0.89(3) ?
C8 C9 1.389(3) ?
C9 C10 1.378(4) ?
C9 H9 0.94(3) ?
C10 C11 1.375(4) ?
C10 H10 0.91(3) ?
C11 C12 1.368(4) ?
C12 H12 0.88(4) ?

loop_
_geom_hbond_atom_site_label_D
_geom_hbond_atom_site_label_H
_geom_hbond_atom_site_label_A
_geom_hbond_site_symmetry_A
_geom_hbond_distance_DH
_geom_hbond_distance_HA
_geom_hbond_distance_DA
_geom_hbond_angle_DHA
_geom_hbond_publ_flag
C3 H3 N5 3_666 0.94(4) 2.61(4) 3.488(4) 156(3) yes
C9 H9 S1 . 0.95(3) 2.80(3) 3.256(3) 110.5(19) yes
C6 H6 Cg1 4_565 0.89(3) 2.84(3) 3.558(3) 139(2) yes

loop_
_geom_torsion_atom_site_label_1
_geom_torsion_atom_site_label_2
_geom_torsion_atom_site_label_3
_geom_torsion_atom_site_label_4
_geom_torsion
_geom_torsion_publ_flag
C7 S1 S2 C8 76.98(12) y
C7 N1 N2 N3 0.2(3) ?
C1 N1 N2 N3 -178.3(2) ?
N1 N2 N3 N4 -0.8(3) ?
N2 N3 N4 C7 1.0(3) ?
C7 N1 C1 C2 -55.4(4) ?
N2 N1 C1 C2 122.7(3) ?
C7 N1 C1 C6 127.6(3) ?
N2 N1 C1 C6 -54.3(3) ?
C6 C1 C2 C3 0.1(4) ?
N1 C1 C2 C3 -176.7(2) ?
C1 C2 C3 C4 0.1(4) ?
C2 C3 C4 C5 0.2(4) ?
C3 C4 C5 C6 -0.7(4) ?
C2 C1 C6 C5 -0.6(4) ?
N1 C1 C6 C5 176.3(2) ?
C4 C5 C6 C1 0.9(4) ?
N3 N4 C7 N1 -0.9(3) ?
N3 N4 C7 S1 -176.67(19) ?
N2 N1 C7 N4 0.5(3) ?
C1 N1 C7 N4 178.7(2) ?
N2 N1 C7 S1 176.19(19) ?
C1 N1 C7 S1 -5.6(4) ?
S2 S1 C7 N4 -79.3(2) y
S2 S1 C7 N1 105.7(2) ?
C12 N5 C8 C9 -1.1(4) ?
C12 N5 C8 S2 177.8(2) ?
S1 S2 C8 N5 -175.69(16) y
S1 S2 C8 C9 3.1(2) ?
N5 C8 C9 C10 2.2(4) ?
S2 C8 C9 C10 -176.44(18) ?
C8 C9 C10 C11 -0.8(4) ?
C9 C10 C11 C12 -1.5(4) ?
C9 C10 C11 N6 176.2(2) ?
O1 N6 C11 C12 167.2(3) ?
O2 N6 C11 C12 -12.3(4) ?
O1 N6 C11 C10 -10.5(4) ?
O2 N6 C11 C10 170.0(2) ?
C8 N5 C12 C11 -1.4(4) ?
C10 C11 C12 N5 2.7(4) ?
N6 C11 C12 N5 -174.9(3) ?

loop_
_cod_related_entry_id
_cod_related_entry_database
_cod_related_entry_code
1 ChemSpider 21133070
